data_7133725
loop_
_publ_author_name
'He, Jiang'
'Wang, Songmeng'
'Song, Xiu-Fang'
'Chang, Xiaoyong'
'Zou, Chao'
'Lu, Wei'
'Li, Kai'

_publ_section_title
;
 Tetradentate carbene-anilido boron complexes: highly fluorescent dyes
 with larger Stokes shifts than BODIPY analogues.
;
_journal_issue 81
_journal_name_full 'Chemical communications (Cambridge, England)'
_journal_page_first 11524
_journal_page_last 11527
_journal_paper_doi 10.1039/d4cc03944k
_journal_volume 60
_journal_year 2024
_chemical_formula_moiety 'C24 H28 B F2 N3'
_chemical_formula_sum 'C24 H28 B F2 N3'
_chemical_formula_weight 407.30
_space_group_crystal_system tetragonal
_space_group_IT_number 114
_space_group_name_Hall 'P -4 2n'
_space_group_name_H-M_alt 'P -4 21 c'
_atom_sites_solution_hydrogens geom
_atom_sites_solution_primary dual
_audit_creation_date 2023-08-29
_audit_creation_method
;
Olex2 1.5
(compiled 2023.03.06 svn.rbb2c1857 for OlexSys, GUI svn.r6748)
;
_audit_update_record
;
2024-07-23 deposited with the CCDC.	2024-09-13 downloaded from the CCDC.
;
_cell_angle_alpha 90
_cell_angle_beta 90
_cell_angle_gamma 90
_cell_formula_units_Z 16
_cell_length_a 18.6377(13)
_cell_length_b 18.6377(13)
_cell_length_c 27.574(3)
_cell_measurement_reflns_used 9736
_cell_measurement_temperature 298.0(2)
_cell_measurement_theta_max 55.71
_cell_measurement_theta_min 2.49
_cell_volume 9578.2(14)
_computing_cell_refinement 'SAINT V8.40B (?, 2016)'
_computing_data_collection 'Apex3 (Bruker 2018)'
_computing_data_reduction 'SAINT V8.40B (?, 2016)'
_computing_molecular_graphics 'Olex2 1.5 (Dolomanov et al., 2009)'
_computing_publication_material 'Olex2 1.5 (Dolomanov et al., 2009)'
_computing_structure_refinement 'SHELXL 2019/2 (Sheldrick, 2015)'
_computing_structure_solution 'ShelXT 2014'
_diffrn_ambient_temperature 298.0(2)
_diffrn_detector 'Bruker PHOTON III area detector'
_diffrn_detector_area_resol_mean 7.9
_diffrn_detector_type 'CMOS area detector'
_diffrn_measured_fraction_theta_full 1.000
_diffrn_measured_fraction_theta_max 1.000
_diffrn_measurement_device 'three-circle diffractometer'
_diffrn_measurement_device_type 'Bruker D8 VENTURE'
_diffrn_measurement_method '\w and \f scans'
_diffrn_radiation_monochromator 'mirror optics'
_diffrn_radiation_probe x-ray
_diffrn_radiation_type GaK\a
_diffrn_radiation_wavelength 1.34138
_diffrn_reflns_av_R_equivalents 0.0948
_diffrn_reflns_av_unetI/netI 0.0317
_diffrn_reflns_Laue_measured_fraction_full 1.000
_diffrn_reflns_Laue_measured_fraction_max 1.000
_diffrn_reflns_limit_h_max 23
_diffrn_reflns_limit_h_min -21
_diffrn_reflns_limit_k_max 22
_diffrn_reflns_limit_k_min -23
_diffrn_reflns_limit_l_max 34
_diffrn_reflns_limit_l_min -34
_diffrn_reflns_number 118624
_diffrn_reflns_point_group_measured_fraction_full 1.000
_diffrn_reflns_point_group_measured_fraction_max 0.998
_diffrn_reflns_theta_full 53.594
_diffrn_reflns_theta_max 57.019
_diffrn_reflns_theta_min 2.489
_diffrn_source 'microfocus Metaljet'
_diffrn_source_current 3.57
_diffrn_source_power 0.2494002
_diffrn_source_type 'Incoatec Metaljet'
_diffrn_source_voltage 69.86
_diffrn_standards_number 0
_exptl_absorpt_coefficient_mu 0.397
_exptl_absorpt_correction_T_max 0.7501
_exptl_absorpt_correction_T_min 0.6946
_exptl_absorpt_correction_type multi-scan
_exptl_absorpt_process_details
;
SADABS-2016/2 (Bruker,2016/2) was used for absorption correction.
wR2(int) was 0.0997 before and 0.0697 after correction.
The Ratio of minimum to maximum transmission is 0.9260.
The \l/2 correction factor is Not present.
;
_exptl_crystal_colour colourless
_exptl_crystal_colour_primary colourless
_exptl_crystal_density_diffrn 1.130
_exptl_crystal_description block
_exptl_crystal_F_000 3456
_exptl_crystal_size_max 0.32
_exptl_crystal_size_mid 0.26
_exptl_crystal_size_min 0.24
_refine_diff_density_max 0.123
_refine_diff_density_min -0.130
_refine_diff_density_rms 0.031
_refine_ls_abs_structure_details
;
 Refined as an inversion twin.
;
_refine_ls_abs_structure_Flack 0.58(16)
_refine_ls_extinction_coef 0.00041(7)
_refine_ls_extinction_expression Fc^*^=kFc[1+0.001xFc^2^\l^3^/sin(2\q)]^-1/4^
_refine_ls_extinction_method 'SHELXL-2019/2 (Sheldrick 2019)'
_refine_ls_goodness_of_fit_ref 1.022
_refine_ls_hydrogen_treatment constr
_refine_ls_matrix_type full
_refine_ls_number_parameters 557
_refine_ls_number_reflns 9819
_refine_ls_number_restraints 0
_refine_ls_restrained_S_all 1.022
_refine_ls_R_factor_all 0.0414
_refine_ls_R_factor_gt 0.0348
_refine_ls_shift/su_max 0.000
_refine_ls_shift/su_mean 0.000
_refine_ls_structure_factor_coef Fsqd
_refine_ls_weighting_details 'w=1/[\s^2^(Fo^2^)+(0.0625P)^2^+0.2513P] where P=(Fo^2^+2Fc^2^)/3'
_refine_ls_weighting_scheme calc
_refine_ls_wR_factor_gt 0.0938
_refine_ls_wR_factor_ref 0.0988
_reflns_Friedel_coverage 0.840
_reflns_Friedel_fraction_full 1.000
_reflns_Friedel_fraction_max 0.997
_reflns_number_gt 8607
_reflns_number_total 9819
_reflns_threshold_expression 'I > 2\s(I)'
_cod_data_source_file d4cc03944k2.cif
_cod_data_source_block cxy5372_0m
_cod_depositor_comments 'Adding full bibliography for 7133725--7133728.cif.'
_cod_original_cell_volume 9578.2(17)
_cod_database_code 7133725
_shelx_shelxl_version_number 2019/2
_shelx_space_group_comment
;
The symmetry employed for this shelxl refinement is uniquely defined
by the following loop, which should always be used as a source of
symmetry information in preference to the above space-group names.
They are only intended as comments.
;
_shelx_estimated_absorpt_t_max 0.911
_shelx_estimated_absorpt_t_min 0.883
_olex2_refinement_description
;
1. Twinned data refinement
 Scales: 0.42(16)
 0.58(16)
2. Fixed Uiso
 At 1.2 times of:
  All C(H) groups
 At 1.5 times of:
  All C(H,H,H) groups
3.a Aromatic/amide H refined with riding coordinates:
 C4(H4), C5(H5), C7(H7), C9(H9), C13(H13), C14(H14), C16(H16), C28(H28),
 C29(H29), C31(H31), C33(H33), C37(H37), C38(H38), C40(H40)
3.b Idealised Me refined as rotating group:
 C6(H6A,H6B,H6C), C18(H18A,H18B,H18C), C19(H19A,H19B,H19C), C20(H20A,H20B,
 H20C), C22(H22A,H22B,H22C), C23(H23A,H23B,H23C), C24(H24A,H24B,H24C), C30(H30A,
 H30B,H30C), C42(H42A,H42B,H42C), C43(H43A,H43B,H43C), C44(H44A,H44B,H44C),
 C46(H46A,H46B,H46C), C47(H47A,H47B,H47C), C48(H48A,H48B,H48C)
;
_smtbx_masks_void_probe_radius 1.2
_smtbx_masks_void_truncation_radius 1.2
_olex2_submission_special_instructions 'No special instructions were received'

loop_
_space_group_symop_operation_xyz
'x, y, z'
'y, -x, -z'
'-x, -y, z'
'-y, x, -z'
'x+1/2, -y+1/2, -z+1/2'
'-y+1/2, -x+1/2, z+1/2'
'-x+1/2, y+1/2, -z+1/2'
'y+1/2, x+1/2, z+1/2'

loop_
_atom_site_label
_atom_site_type_symbol
_atom_site_fract_x
_atom_site_fract_y
_atom_site_fract_z
_atom_site_U_iso_or_equiv
_atom_site_adp_type
_atom_site_occupancy
_atom_site_site_symmetry_order
_atom_site_calc_flag
_atom_site_refinement_flags_posn
_atom_site_refinement_flags_adp
_atom_site_refinement_flags_occupancy
_atom_site_disorder_assembly
_atom_site_disorder_group
F1 F 0.56163(9) 0.86347(7) 0.48823(5) 0.0648(3) Uani 1 1 d . . . . .
F2 F 0.49319(7) 0.77868(8) 0.52377(4) 0.0582(3) Uani 1 1 d . . . . .
N1 N 0.53208(9) 0.75800(9) 0.44117(6) 0.0460(3) Uani 1 1 d . . . . .
N2 N 0.65013(9) 0.68829(9) 0.48862(6) 0.0476(4) Uani 1 1 d . . . . .
N3 N 0.66220(10) 0.76139(11) 0.54855(7) 0.0555(4) Uani 1 1 d . . . . .
C1 C 0.56522(11) 0.69686(10) 0.42374(7) 0.0449(4) Uani 1 1 d . . . . .
C2 C 0.62251(11) 0.66029(11) 0.44429(7) 0.0462(4) Uani 1 1 d . . . . .
C3 C 0.62107(11) 0.74759(11) 0.50953(7) 0.0476(4) Uani 1 1 d . . . . .
C4 C 0.71583(13) 0.71115(15) 0.55228(8) 0.0627(5) Uani 1 1 d . . . . .
H4 H 0.750809 0.709360 0.576303 0.075 Uiso 1 1 calc R U . . .
C5 C 0.70887(12) 0.66518(13) 0.51522(8) 0.0578(5) Uani 1 1 d . . . . .
H5 H 0.737714 0.625639 0.508641 0.069 Uiso 1 1 calc R U . . .
C6 C 0.65105(16) 0.82188(16) 0.58124(10) 0.0716(7) Uani 1 1 d . . . . .
H6A H 0.615976 0.853753 0.567603 0.107 Uiso 1 1 calc R U . . .
H6B H 0.695489 0.847120 0.585598 0.107 Uiso 1 1 calc R U . . .
H6C H 0.634356 0.804596 0.612033 0.107 Uiso 1 1 calc R U . . .
C7 C 0.65052(11) 0.60091(11) 0.42085(8) 0.0502(4) Uani 1 1 d . . . . .
H7 H 0.688514 0.576008 0.434818 0.060 Uiso 1 1 calc R U . . .
C8 C 0.62224(12) 0.57760(11) 0.37606(8) 0.0506(4) Uani 1 1 d . . . . .
C9 C 0.56485(12) 0.61489(11) 0.35572(7) 0.0504(4) Uani 1 1 d . . . . .
H9 H 0.545779 0.600195 0.326177 0.060 Uiso 1 1 calc R U . . .
C10 C 0.53594(11) 0.67426(10) 0.37961(7) 0.0451(4) Uani 1 1 d . . . . .
C11 C 0.47937(10) 0.72547(10) 0.36894(7) 0.0441(4) Uani 1 1 d . . . . .
C12 C 0.47949(10) 0.77520(10) 0.40736(7) 0.0441(4) Uani 1 1 d . . . . .
C13 C 0.43137(12) 0.83294(11) 0.40714(8) 0.0509(4) Uani 1 1 d . . . . .
H13 H 0.430678 0.866213 0.432277 0.061 Uiso 1 1 calc R U . . .
C14 C 0.38512(12) 0.83869(12) 0.36837(8) 0.0536(5) Uani 1 1 d . . . . .
H14 H 0.352930 0.876812 0.367961 0.064 Uiso 1 1 calc R U . . .
C15 C 0.38388(11) 0.78988(11) 0.32922(7) 0.0493(4) Uani 1 1 d . . . . .
C16 C 0.43181(11) 0.73306(11) 0.33004(7) 0.0473(4) Uani 1 1 d . . . . .
H16 H 0.432359 0.700021 0.304765 0.057 Uiso 1 1 calc R U . . .
C17 C 0.33031(14) 0.80081(15) 0.28781(9) 0.0635(6) Uani 1 1 d . . . . .
C18 C 0.25423(15) 0.7894(3) 0.30737(13) 0.1051(13) Uani 1 1 d . . . . .
H18A H 0.249487 0.741164 0.319077 0.158 Uiso 1 1 calc R U . . .
H18B H 0.220119 0.797578 0.281871 0.158 Uiso 1 1 calc R U . . .
H18C H 0.245410 0.822454 0.333421 0.158 Uiso 1 1 calc R U . . .
C19 C 0.34147(15) 0.74757(19) 0.24661(9) 0.0781(8) Uani 1 1 d . . . . .
H19A H 0.304803 0.754258 0.222572 0.117 Uiso 1 1 calc R U . . .
H19B H 0.338932 0.699554 0.259081 0.117 Uiso 1 1 calc R U . . .
H19C H 0.387698 0.755351 0.232184 0.117 Uiso 1 1 calc R U . . .
C20 C 0.3375(3) 0.8774(2) 0.26834(16) 0.1189(16) Uani 1 1 d . . . . .
H20A H 0.298859 0.887199 0.246279 0.178 Uiso 1 1 calc R U . . .
H20B H 0.382451 0.882376 0.251693 0.178 Uiso 1 1 calc R U . . .
H20C H 0.335650 0.910766 0.294860 0.178 Uiso 1 1 calc R U . . .
C21 C 0.65592(15) 0.51160(14) 0.35199(9) 0.0648(6) Uani 1 1 d . . . . .
C22 C 0.6396(2) 0.44537(14) 0.38339(14) 0.0869(9) Uani 1 1 d . . . . .
H22A H 0.588624 0.440735 0.387416 0.130 Uiso 1 1 calc R U . . .
H22B H 0.661831 0.450842 0.414567 0.130 Uiso 1 1 calc R U . . .
H22C H 0.658071 0.403214 0.367775 0.130 Uiso 1 1 calc R U . . .
C23 C 0.73784(17) 0.5207(2) 0.34917(12) 0.0864(9) Uani 1 1 d . . . . .
H23A H 0.756999 0.525769 0.381311 0.130 Uiso 1 1 calc R U . . .
H23B H 0.749046 0.562792 0.330545 0.130 Uiso 1 1 calc R U . . .
H23C H 0.758606 0.479372 0.333902 0.130 Uiso 1 1 calc R U . . .
C24 C 0.6268(2) 0.4987(2) 0.30101(12) 0.1112(15) Uani 1 1 d . . . . .
H24A H 0.632973 0.541343 0.281898 0.167 Uiso 1 1 calc R U . . .
H24B H 0.576751 0.486980 0.302827 0.167 Uiso 1 1 calc R U . . .
H24C H 0.652458 0.459769 0.286228 0.167 Uiso 1 1 calc R U . . .
B1 B 0.54918(12) 0.79027(12) 0.49056(8) 0.0458(4) Uani 1 1 d . . . . .
F3 F 0.72094(8) 0.01636(8) 0.53472(5) 0.0650(3) Uani 1 1 d . . . . .
F4 F 0.64548(7) 0.10065(9) 0.50524(5) 0.0679(4) Uani 1 1 d . . . . .
N4 N 0.73778(9) 0.05459(9) 0.45179(6) 0.0497(4) Uani 1 1 d . . . . .
N5 N 0.83077(10) 0.15956(10) 0.49484(7) 0.0525(4) Uani 1 1 d . . . . .
N6 N 0.77018(12) 0.17979(11) 0.55955(7) 0.0596(4) Uani 1 1 d . . . . .
C25 C 0.79924(11) 0.07988(11) 0.43022(7) 0.0472(4) Uani 1 1 d . . . . .
C26 C 0.84683(12) 0.13030(12) 0.44807(7) 0.0509(4) Uani 1 1 d . . . . .
C27 C 0.77164(12) 0.13823(12) 0.51985(7) 0.0522(5) Uani 1 1 d . . . . .
C28 C 0.82748(16) 0.22582(15) 0.56000(9) 0.0686(6) Uani 1 1 d . . . . .
H28 H 0.838086 0.259174 0.584039 0.082 Uiso 1 1 calc R U . . .
C29 C 0.86578(14) 0.21398(14) 0.51922(9) 0.0646(6) Uani 1 1 d . . . . .
H29 H 0.907292 0.237663 0.509518 0.078 Uiso 1 1 calc R U . . .
C30 C 0.71444(18) 0.17649(17) 0.59703(10) 0.0759(7) Uani 1 1 d . . . . .
H30A H 0.671752 0.155516 0.583661 0.114 Uiso 1 1 calc R U . . .
H30B H 0.704017 0.224078 0.608341 0.114 Uiso 1 1 calc R U . . .
H30C H 0.731055 0.147710 0.623632 0.114 Uiso 1 1 calc R U . . .
C31 C 0.90482(12) 0.15144(12) 0.42038(9) 0.0553(5) Uani 1 1 d . . . . .
H31 H 0.936885 0.185056 0.432689 0.066 Uiso 1 1 calc R U . . .
C32 C 0.91612(11) 0.12259(13) 0.37344(8) 0.0544(5) Uani 1 1 d . . . . .
C33 C 0.86835(11) 0.07201(12) 0.35582(8) 0.0511(4) Uani 1 1 d . . . . .
H33 H 0.875378 0.052361 0.325189 0.061 Uiso 1 1 calc R U . . .
C34 C 0.80967(11) 0.05027(11) 0.38372(7) 0.0476(4) Uani 1 1 d . . . . .
C35 C 0.74866(11) 0.00337(11) 0.37622(7) 0.0472(4) Uani 1 1 d . . . . .
C36 C 0.70647(11) 0.00791(11) 0.41852(7) 0.0485(4) Uani 1 1 d . . . . .
C37 C 0.64236(12) -0.02991(12) 0.42219(8) 0.0559(5) Uani 1 1 d . . . . .
H37 H 0.614697 -0.027873 0.450229 0.067 Uiso 1 1 calc R U . . .
C38 C 0.62115(13) -0.07046(13) 0.38298(9) 0.0597(5) Uani 1 1 d . . . . .
H38 H 0.578545 -0.096213 0.385258 0.072 Uiso 1 1 calc R U . . .
C39 C 0.66112(12) -0.07491(12) 0.33924(8) 0.0524(5) Uani 1 1 d . . . . .
C40 C 0.72566(12) -0.03839(11) 0.33680(8) 0.0507(4) Uani 1 1 d . . . . .
H40 H 0.753817 -0.041521 0.309030 0.061 Uiso 1 1 calc R U . . .
C41 C 0.63242(14) -0.12026(14) 0.29734(9) 0.0627(6) Uani 1 1 d . . . . .
C42 C 0.67304(16) -0.10606(17) 0.25020(10) 0.0771(8) Uani 1 1 d . . . . .
H42A H 0.723385 -0.113872 0.255316 0.116 Uiso 1 1 calc R U . . .
H42B H 0.665251 -0.057342 0.240205 0.116 Uiso 1 1 calc R U . . .
H42C H 0.656010 -0.138050 0.225460 0.116 Uiso 1 1 calc R U . . .
C43 C 0.55258(16) -0.1036(2) 0.28839(13) 0.0949(11) Uani 1 1 d . . . . .
H43A H 0.547288 -0.054078 0.279601 0.142 Uiso 1 1 calc R U . . .
H43B H 0.525731 -0.113083 0.317409 0.142 Uiso 1 1 calc R U . . .
H43C H 0.534947 -0.133383 0.262589 0.142 Uiso 1 1 calc R U . . .
C44 C 0.6408(2) -0.20016(15) 0.31084(13) 0.0868(9) Uani 1 1 d . . . . .
H44A H 0.615495 -0.209654 0.340469 0.130 Uiso 1 1 calc R U . . .
H44B H 0.690749 -0.211131 0.315091 0.130 Uiso 1 1 calc R U . . .
H44C H 0.621431 -0.229417 0.285353 0.130 Uiso 1 1 calc R U . . .
C45 C 0.97971(13) 0.15057(15) 0.34352(10) 0.0671(6) Uani 1 1 d . . . . .
C46 C 0.9805(2) 0.1202(2) 0.29231(12) 0.1071(14) Uani 1 1 d . . . . .
H46A H 0.935845 0.130886 0.276583 0.161 Uiso 1 1 calc R U . . .
H46B H 0.987073 0.069155 0.293684 0.161 Uiso 1 1 calc R U . . .
H46C H 1.019230 0.141421 0.274346 0.161 Uiso 1 1 calc R U . . .
C47 C 1.04917(15) 0.1305(2) 0.36911(15) 0.0979(11) Uani 1 1 d . . . . .
H47A H 1.089281 0.146037 0.349966 0.147 Uiso 1 1 calc R U . . .
H47B H 1.051238 0.079395 0.373249 0.147 Uiso 1 1 calc R U . . .
H47C H 1.050817 0.153389 0.400282 0.147 Uiso 1 1 calc R U . . .
C48 C 0.97517(19) 0.23240(18) 0.34020(12) 0.0883(9) Uani 1 1 d . . . . .
H48A H 0.929548 0.245912 0.326872 0.132 Uiso 1 1 calc R U . . .
H48B H 1.012883 0.249893 0.319641 0.132 Uiso 1 1 calc R U . . .
H48C H 0.980244 0.252730 0.372004 0.132 Uiso 1 1 calc R U . . .
B2 B 0.71537(13) 0.07536(13) 0.50311(8) 0.0500(5) Uani 1 1 d . . . . .

loop_
_atom_site_aniso_label
_atom_site_aniso_U_11
_atom_site_aniso_U_22
_atom_site_aniso_U_33
_atom_site_aniso_U_23
_atom_site_aniso_U_13
_atom_site_aniso_U_12
F1 0.0908(9) 0.0457(6) 0.0580(7) 0.0017(6) -0.0017(7) -0.0102(6)
F2 0.0566(6) 0.0720(7) 0.0459(6) 0.0046(6) 0.0088(5) 0.0001(6)
N1 0.0508(8) 0.0452(8) 0.0421(8) -0.0017(7) 0.0000(7) 0.0043(7)
N2 0.0489(8) 0.0535(9) 0.0404(8) 0.0005(7) -0.0022(7) 0.0010(7)
N3 0.0536(9) 0.0661(11) 0.0468(9) -0.0049(8) -0.0039(7) -0.0059(8)
C1 0.0494(10) 0.0432(9) 0.0420(9) 0.0013(7) -0.0008(8) 0.0026(8)
C2 0.0494(9) 0.0485(9) 0.0406(9) 0.0008(8) -0.0029(8) 0.0024(8)
C3 0.0506(10) 0.0532(10) 0.0391(9) 0.0004(8) 0.0002(8) -0.0069(8)
C4 0.0552(11) 0.0819(15) 0.0511(11) -0.0029(11) -0.0111(10) -0.0010(11)
C5 0.0531(11) 0.0688(13) 0.0514(11) 0.0036(10) -0.0074(9) 0.0059(10)
C6 0.0765(16) 0.0799(16) 0.0583(13) -0.0184(12) -0.0075(12) -0.0071(13)
C7 0.0533(10) 0.0512(10) 0.0461(10) 0.0018(8) -0.0024(8) 0.0097(8)
C8 0.0584(11) 0.0468(10) 0.0466(10) -0.0002(8) -0.0030(9) 0.0090(9)
C9 0.0601(11) 0.0485(10) 0.0427(10) -0.0010(8) -0.0050(9) 0.0069(9)
C10 0.0507(10) 0.0426(9) 0.0421(9) 0.0027(7) -0.0033(8) 0.0042(8)
C11 0.0477(9) 0.0432(9) 0.0413(9) 0.0011(7) 0.0003(7) 0.0041(8)
C12 0.0458(9) 0.0455(9) 0.0409(9) 0.0031(7) 0.0005(7) 0.0020(7)
C13 0.0563(11) 0.0493(10) 0.0472(10) -0.0045(8) 0.0038(9) 0.0078(8)
C14 0.0549(11) 0.0532(10) 0.0525(11) -0.0004(9) 0.0021(9) 0.0146(9)
C15 0.0491(10) 0.0541(10) 0.0448(9) 0.0014(8) 0.0003(8) 0.0064(8)
C16 0.0491(10) 0.0481(10) 0.0446(9) -0.0011(8) -0.0005(8) 0.0060(8)
C17 0.0595(12) 0.0768(15) 0.0541(12) -0.0034(11) -0.0101(10) 0.0227(11)
C18 0.0527(14) 0.181(4) 0.082(2) -0.039(2) -0.0086(14) 0.0260(19)
C19 0.0678(15) 0.115(2) 0.0516(13) -0.0120(14) -0.0116(11) 0.0298(15)
C20 0.168(4) 0.090(2) 0.098(3) 0.023(2) -0.062(3) 0.020(3)
C21 0.0762(15) 0.0602(13) 0.0578(12) -0.0109(10) -0.0099(11) 0.0235(12)
C22 0.107(2) 0.0500(13) 0.104(2) -0.0065(14) -0.0206(19) 0.0121(14)
C23 0.0851(19) 0.100(2) 0.0742(18) -0.0070(16) 0.0132(15) 0.0281(17)
C24 0.149(3) 0.107(2) 0.0782(19) -0.0415(19) -0.042(2) 0.074(3)
B1 0.0535(11) 0.0433(10) 0.0405(10) 0.0010(8) 0.0014(9) -0.0028(9)
F3 0.0834(9) 0.0628(8) 0.0488(7) 0.0142(6) 0.0013(6) -0.0012(7)
F4 0.0555(7) 0.0884(9) 0.0598(8) -0.0042(7) 0.0005(6) 0.0128(7)
N4 0.0525(9) 0.0542(9) 0.0425(9) 0.0017(7) 0.0026(7) -0.0049(7)
N5 0.0570(9) 0.0565(9) 0.0441(8) -0.0038(7) -0.0030(8) -0.0013(8)
N6 0.0723(11) 0.0613(10) 0.0451(9) -0.0015(8) 0.0014(8) 0.0072(9)
C25 0.0477(9) 0.0503(10) 0.0436(10) 0.0027(8) 0.0000(8) -0.0024(8)
C26 0.0551(11) 0.0558(11) 0.0418(10) -0.0033(8) -0.0036(8) -0.0024(9)
C27 0.0602(11) 0.0554(11) 0.0411(9) 0.0022(8) -0.0005(8) 0.0083(9)
C28 0.0843(16) 0.0676(13) 0.0540(12) -0.0119(11) -0.0031(12) -0.0022(12)
C29 0.0722(14) 0.0685(13) 0.0532(12) -0.0085(11) -0.0037(11) -0.0104(12)
C30 0.0940(19) 0.0825(17) 0.0512(13) -0.0049(12) 0.0136(13) 0.0094(15)
C31 0.0525(11) 0.0602(11) 0.0530(11) -0.0072(9) -0.0002(9) -0.0109(9)
C32 0.0488(10) 0.0628(12) 0.0515(11) -0.0057(9) 0.0017(9) -0.0068(9)
C33 0.0489(10) 0.0564(11) 0.0480(10) -0.0032(9) 0.0021(8) -0.0058(9)
C34 0.0464(9) 0.0518(10) 0.0445(10) 0.0001(8) -0.0001(8) -0.0033(8)
C35 0.0481(9) 0.0470(9) 0.0466(10) 0.0025(8) 0.0012(8) -0.0035(8)
C36 0.0524(10) 0.0494(10) 0.0438(10) 0.0037(8) 0.0000(8) -0.0033(8)
C37 0.0573(11) 0.0599(11) 0.0504(11) 0.0053(9) 0.0085(9) -0.0103(9)
C38 0.0558(11) 0.0652(13) 0.0581(12) 0.0017(10) 0.0070(10) -0.0165(10)
C39 0.0539(11) 0.0515(10) 0.0519(11) 0.0016(9) 0.0023(9) -0.0078(9)
C40 0.0531(11) 0.0530(10) 0.0458(10) 0.0006(8) 0.0046(8) -0.0044(8)
C41 0.0615(13) 0.0674(13) 0.0593(13) -0.0091(11) 0.0032(10) -0.0190(11)
C42 0.0880(18) 0.0871(18) 0.0561(14) -0.0136(13) 0.0049(13) -0.0288(16)
C43 0.0661(16) 0.139(3) 0.080(2) -0.025(2) -0.0087(14) -0.0127(18)
C44 0.108(2) 0.0648(15) 0.088(2) -0.0112(15) 0.0176(18) -0.0249(16)
C45 0.0568(12) 0.0800(16) 0.0644(14) -0.0154(12) 0.0126(10) -0.0197(12)
C46 0.104(2) 0.140(3) 0.0781(19) -0.042(2) 0.0389(18) -0.066(2)
C47 0.0559(14) 0.125(3) 0.112(3) -0.024(2) 0.0138(16) -0.0120(17)
C48 0.092(2) 0.091(2) 0.0828(19) -0.0020(16) 0.0279(16) -0.0270(17)
B2 0.0532(11) 0.0543(12) 0.0424(11) 0.0063(9) 0.0022(9) 0.0047(9)

loop_
_atom_type_symbol
_atom_type_description
_atom_type_scat_dispersion_real
_atom_type_scat_dispersion_imag
_atom_type_scat_source
C C 0.0137 0.0067 'International Tables Vol C Tables 4.2.6.8 and 6.1.1.4'
H H 0.0000 0.0000 'International Tables Vol C Tables 4.2.6.8 and 6.1.1.4'
B B 0.0070 0.0029 'International Tables Vol C Tables 4.2.6.8 and 6.1.1.4'
F F 0.0583 0.0400 'International Tables Vol C Tables 4.2.6.8 and 6.1.1.4'
N N 0.0241 0.0134 'International Tables Vol C Tables 4.2.6.8 and 6.1.1.4'

loop_
_geom_angle_atom_site_label_1
_geom_angle_atom_site_label_2
_geom_angle_atom_site_label_3
_geom_angle
_geom_angle_site_symmetry_1
_geom_angle_site_symmetry_3
_geom_angle_publ_flag
C1 N1 C12 105.80(16) . . ?
C1 N1 B1 122.88(17) . . ?
C12 N1 B1 131.02(17) . . ?
C3 N2 C2 121.17(17) . . ?
C3 N2 C5 110.05(18) . . ?
C5 N2 C2 128.70(18) . . ?
C3 N3 C4 110.12(19) . . ?
C3 N3 C6 124.1(2) . . ?
C4 N3 C6 125.8(2) . . ?
N1 C1 C2 127.36(19) . . ?
N1 C1 C10 112.11(17) . . ?
C2 C1 C10 120.50(18) . . ?
C1 C2 N2 116.63(18) . . ?
C7 C2 N2 123.84(18) . . ?
C7 C2 C1 119.51(19) . . ?
N2 C3 B1 125.69(17) . . ?
N3 C3 N2 105.52(18) . . ?
N3 C3 B1 128.77(19) . . ?
N3 C4 H4 126.0 . . ?
C5 C4 N3 107.96(19) . . ?
C5 C4 H4 126.0 . . ?
N2 C5 H5 126.8 . . ?
C4 C5 N2 106.3(2) . . ?
C4 C5 H5 126.8 . . ?
N3 C6 H6A 109.5 . . ?
N3 C6 H6B 109.5 . . ?
N3 C6 H6C 109.5 . . ?
H6A C6 H6B 109.5 . . ?
H6A C6 H6C 109.5 . . ?
H6B C6 H6C 109.5 . . ?
C2 C7 H7 119.5 . . ?
C2 C7 C8 120.92(19) . . ?
C8 C7 H7 119.5 . . ?
C7 C8 C21 118.25(19) . . ?
C9 C8 C7 119.04(19) . . ?
C9 C8 C21 122.7(2) . . ?
C8 C9 H9 119.9 . . ?
C8 C9 C10 120.11(19) . . ?
C10 C9 H9 119.9 . . ?
C1 C10 C11 105.16(17) . . ?
C9 C10 C1 119.91(18) . . ?
C9 C10 C11 134.88(19) . . ?
C12 C11 C10 106.21(17) . . ?
C16 C11 C10 132.98(18) . . ?
C16 C11 C12 120.78(17) . . ?
N1 C12 C11 110.73(16) . . ?
N1 C12 C13 129.16(19) . . ?
C13 C12 C11 120.10(18) . . ?
C12 C13 H13 121.2 . . ?
C14 C13 C12 117.63(19) . . ?
C14 C13 H13 121.2 . . ?
C13 C14 H14 118.2 . . ?
C13 C14 C15 123.61(18) . . ?
C15 C14 H14 118.2 . . ?
C14 C15 C17 119.69(18) . . ?
C16 C15 C14 118.00(19) . . ?
C16 C15 C17 122.31(19) . . ?
C11 C16 H16 120.1 . . ?
C15 C16 C11 119.88(19) . . ?
C15 C16 H16 120.1 . . ?
C15 C17 C18 108.8(2) . . ?
C15 C17 C20 109.2(2) . . ?
C19 C17 C15 112.39(18) . . ?
C19 C17 C18 107.4(3) . . ?
C19 C17 C20 109.5(3) . . ?
C20 C17 C18 109.5(3) . . ?
C17 C18 H18A 109.5 . . ?
C17 C18 H18B 109.5 . . ?
C17 C18 H18C 109.5 . . ?
H18A C18 H18B 109.5 . . ?
H18A C18 H18C 109.5 . . ?
H18B C18 H18C 109.5 . . ?
C17 C19 H19A 109.5 . . ?
C17 C19 H19B 109.5 . . ?
C17 C19 H19C 109.5 . . ?
H19A C19 H19B 109.5 . . ?
H19A C19 H19C 109.5 . . ?
H19B C19 H19C 109.5 . . ?
C17 C20 H20A 109.5 . . ?
C17 C20 H20B 109.5 . . ?
C17 C20 H20C 109.5 . . ?
H20A C20 H20B 109.5 . . ?
H20A C20 H20C 109.5 . . ?
H20B C20 H20C 109.5 . . ?
C8 C21 C22 108.6(2) . . ?
C8 C21 C23 109.9(2) . . ?
C22 C21 C23 108.3(2) . . ?
C24 C21 C8 112.3(2) . . ?
C24 C21 C22 108.8(3) . . ?
C24 C21 C23 108.9(3) . . ?
C21 C22 H22A 109.5 . . ?
C21 C22 H22B 109.5 . . ?
C21 C22 H22C 109.5 . . ?
H22A C22 H22B 109.5 . . ?
H22A C22 H22C 109.5 . . ?
H22B C22 H22C 109.5 . . ?
C21 C23 H23A 109.5 . . ?
C21 C23 H23B 109.5 . . ?
C21 C23 H23C 109.5 . . ?
H23A C23 H23B 109.5 . . ?
H23A C23 H23C 109.5 . . ?
H23B C23 H23C 109.5 . . ?
C21 C24 H24A 109.5 . . ?
C21 C24 H24B 109.5 . . ?
C21 C24 H24C 109.5 . . ?
H24A C24 H24B 109.5 . . ?
H24A C24 H24C 109.5 . . ?
H24B C24 H24C 109.5 . . ?
F1 B1 F2 107.82(18) . . ?
F1 B1 N1 112.49(17) . . ?
F1 B1 C3 110.78(18) . . ?
F2 B1 N1 111.51(17) . . ?
F2 B1 C3 108.89(16) . . ?
N1 B1 C3 105.32(16) . . ?
C25 N4 C36 106.17(17) . . ?
C25 N4 B2 122.87(18) . . ?
C36 N4 B2 130.92(18) . . ?
C27 N5 C26 121.00(18) . . ?
C27 N5 C29 110.54(19) . . ?
C29 N5 C26 128.3(2) . . ?
C27 N6 C28 110.7(2) . . ?
C27 N6 C30 124.4(2) . . ?
C28 N6 C30 124.9(2) . . ?
N4 C25 C26 127.86(19) . . ?
N4 C25 C34 111.99(18) . . ?
C26 C25 C34 120.09(19) . . ?
C25 C26 N5 116.44(19) . . ?
C31 C26 N5 123.6(2) . . ?
C31 C26 C25 119.9(2) . . ?
N5 C27 B2 125.79(18) . . ?
N6 C27 N5 105.2(2) . . ?
N6 C27 B2 129.0(2) . . ?
N6 C28 H28 126.2 . . ?
C29 C28 N6 107.6(2) . . ?
C29 C28 H28 126.2 . . ?
N5 C29 H29 127.0 . . ?
C28 C29 N5 106.0(2) . . ?
C28 C29 H29 127.0 . . ?
N6 C30 H30A 109.5 . . ?
N6 C30 H30B 109.5 . . ?
N6 C30 H30C 109.5 . . ?
H30A C30 H30B 109.5 . . ?
H30A C30 H30C 109.5 . . ?
H30B C30 H30C 109.5 . . ?
C26 C31 H31 119.6 . . ?
C26 C31 C32 120.9(2) . . ?
C32 C31 H31 119.6 . . ?
C31 C32 C45 118.5(2) . . ?
C33 C32 C31 118.9(2) . . ?
C33 C32 C45 122.6(2) . . ?
C32 C33 H33 119.7 . . ?
C32 C33 C34 120.5(2) . . ?
C34 C33 H33 119.7 . . ?
C25 C34 C35 104.94(17) . . ?
C33 C34 C25 119.69(19) . . ?
C33 C34 C35 135.3(2) . . ?
C36 C35 C34 106.48(18) . . ?
C40 C35 C34 133.19(19) . . ?
C40 C35 C36 120.24(19) . . ?
N4 C36 C35 110.42(18) . . ?
C37 C36 N4 128.9(2) . . ?
C37 C36 C35 120.6(2) . . ?
C36 C37 H37 121.1 . . ?
C38 C37 C36 117.9(2) . . ?
C38 C37 H37 121.1 . . ?
C37 C38 H38 118.4 . . ?
C37 C38 C39 123.3(2) . . ?
C39 C38 H38 118.4 . . ?
C38 C39 C41 119.39(19) . . ?
C40 C39 C38 118.0(2) . . ?
C40 C39 C41 122.6(2) . . ?
C35 C40 H40 120.0 . . ?
C39 C40 C35 120.0(2) . . ?
C39 C40 H40 120.0 . . ?
C39 C41 C43 110.4(2) . . ?
C39 C41 C44 108.4(2) . . ?
C42 C41 C39 111.97(19) . . ?
C42 C41 C43 107.9(3) . . ?
C42 C41 C44 108.8(2) . . ?
C43 C41 C44 109.3(3) . . ?
C41 C42 H42A 109.5 . . ?
C41 C42 H42B 109.5 . . ?
C41 C42 H42C 109.5 . . ?
H42A C42 H42B 109.5 . . ?
H42A C42 H42C 109.5 . . ?
H42B C42 H42C 109.5 . . ?
C41 C43 H43A 109.5 . . ?
C41 C43 H43B 109.5 . . ?
C41 C43 H43C 109.5 . . ?
H43A C43 H43B 109.5 . . ?
H43A C43 H43C 109.5 . . ?
H43B C43 H43C 109.5 . . ?
C41 C44 H44A 109.5 . . ?
C41 C44 H44B 109.5 . . ?
C41 C44 H44C 109.5 . . ?
H44A C44 H44B 109.5 . . ?
H44A C44 H44C 109.5 . . ?
H44B C44 H44C 109.5 . . ?
C46 C45 C32 112.3(2) . . ?
C46 C45 C48 108.4(3) . . ?
C47 C45 C32 108.9(2) . . ?
C47 C45 C46 109.3(3) . . ?
C47 C45 C48 108.7(3) . . ?
C48 C45 C32 109.1(2) . . ?
C45 C46 H46A 109.5 . . ?
C45 C46 H46B 109.5 . . ?
C45 C46 H46C 109.5 . . ?
H46A C46 H46B 109.5 . . ?
H46A C46 H46C 109.5 . . ?
H46B C46 H46C 109.5 . . ?
C45 C47 H47A 109.5 . . ?
C45 C47 H47B 109.5 . . ?
C45 C47 H47C 109.5 . . ?
H47A C47 H47B 109.5 . . ?
H47A C47 H47C 109.5 . . ?
H47B C47 H47C 109.5 . . ?
C45 C48 H48A 109.5 . . ?
C45 C48 H48B 109.5 . . ?
C45 C48 H48C 109.5 . . ?
H48A C48 H48B 109.5 . . ?
H48A C48 H48C 109.5 . . ?
H48B C48 H48C 109.5 . . ?
F3 B2 N4 110.87(18) . . ?
F3 B2 C27 109.69(17) . . ?
F4 B2 F3 107.98(19) . . ?
F4 B2 N4 112.50(18) . . ?
F4 B2 C27 110.26(18) . . ?
N4 B2 C27 105.52(17) . . ?

loop_
_geom_bond_atom_site_label_1
_geom_bond_atom_site_label_2
_geom_bond_distance
_geom_bond_site_symmetry_2
_geom_bond_publ_flag
F1 B1 1.386(3) . ?
F2 B1 1.405(3) . ?
N1 C1 1.382(3) . ?
N1 C12 1.390(3) . ?
N1 B1 1.523(3) . ?
N2 C2 1.425(3) . ?
N2 C3 1.359(3) . ?
N2 C5 1.386(3) . ?
N3 C3 1.346(3) . ?
N3 C4 1.373(3) . ?
N3 C6 1.458(3) . ?
C1 C2 1.388(3) . ?
C1 C10 1.399(3) . ?
C2 C7 1.384(3) . ?
C3 B1 1.644(3) . ?
C4 H4 0.9300 . ?
C4 C5 1.340(3) . ?
C5 H5 0.9300 . ?
C6 H6A 0.9600 . ?
C6 H6B 0.9600 . ?
C6 H6C 0.9600 . ?
C7 H7 0.9300 . ?
C7 C8 1.411(3) . ?
C8 C9 1.394(3) . ?
C8 C21 1.532(3) . ?
C9 H9 0.9300 . ?
C9 C10 1.396(3) . ?
C10 C11 1.452(3) . ?
C11 C12 1.408(3) . ?
C11 C16 1.399(3) . ?
C12 C13 1.401(3) . ?
C13 H13 0.9300 . ?
C13 C14 1.378(3) . ?
C14 H14 0.9300 . ?
C14 C15 1.412(3) . ?
C15 C16 1.386(3) . ?
C15 C17 1.530(3) . ?
C16 H16 0.9300 . ?
C17 C18 1.532(4) . ?
C17 C19 1.523(4) . ?
C17 C20 1.532(5) . ?
C18 H18A 0.9600 . ?
C18 H18B 0.9600 . ?
C18 H18C 0.9600 . ?
C19 H19A 0.9600 . ?
C19 H19B 0.9600 . ?
C19 H19C 0.9600 . ?
C20 H20A 0.9600 . ?
C20 H20B 0.9600 . ?
C20 H20C 0.9600 . ?
C21 C22 1.538(4) . ?
C21 C23 1.538(4) . ?
C21 C24 1.526(4) . ?
C22 H22A 0.9600 . ?
C22 H22B 0.9600 . ?
C22 H22C 0.9600 . ?
C23 H23A 0.9600 . ?
C23 H23B 0.9600 . ?
C23 H23C 0.9600 . ?
C24 H24A 0.9600 . ?
C24 H24B 0.9600 . ?
C24 H24C 0.9600 . ?
F3 B2 1.407(3) . ?
F4 B2 1.386(3) . ?
N4 C25 1.374(3) . ?
N4 C36 1.393(3) . ?
N4 B2 1.525(3) . ?
N5 C26 1.432(3) . ?
N5 C27 1.360(3) . ?
N5 C29 1.381(3) . ?
N6 C27 1.341(3) . ?
N6 C28 1.370(3) . ?
N6 C30 1.467(3) . ?
C25 C26 1.383(3) . ?
C25 C34 1.409(3) . ?
C26 C31 1.381(3) . ?
C27 B2 1.639(3) . ?
C28 H28 0.9300 . ?
C28 C29 1.350(4) . ?
C29 H29 0.9300 . ?
C30 H30A 0.9600 . ?
C30 H30B 0.9600 . ?
C30 H30C 0.9600 . ?
C31 H31 0.9300 . ?
C31 C32 1.417(3) . ?
C32 C33 1.385(3) . ?
C32 C45 1.535(3) . ?
C33 H33 0.9300 . ?
C33 C34 1.397(3) . ?
C34 C35 1.449(3) . ?
C35 C36 1.409(3) . ?
C35 C40 1.404(3) . ?
C36 C37 1.391(3) . ?
C37 H37 0.9300 . ?
C37 C38 1.377(3) . ?
C38 H38 0.9300 . ?
C38 C39 1.420(3) . ?
C39 C40 1.384(3) . ?
C39 C41 1.528(3) . ?
C40 H40 0.9300 . ?
C41 C42 1.527(4) . ?
C41 C43 1.540(4) . ?
C41 C44 1.543(4) . ?
C42 H42A 0.9600 . ?
C42 H42B 0.9600 . ?
C42 H42C 0.9600 . ?
C43 H43A 0.9600 . ?
C43 H43B 0.9600 . ?
C43 H43C 0.9600 . ?
C44 H44A 0.9600 . ?
C44 H44B 0.9600 . ?
C44 H44C 0.9600 . ?
C45 C46 1.521(4) . ?
C45 C47 1.521(4) . ?
C45 C48 1.530(4) . ?
C46 H46A 0.9600 . ?
C46 H46B 0.9600 . ?
C46 H46C 0.9600 . ?
C47 H47A 0.9600 . ?
C47 H47B 0.9600 . ?
C47 H47C 0.9600 . ?
C48 H48A 0.9600 . ?
C48 H48B 0.9600 . ?
C48 H48C 0.9600 . ?

loop_
_geom_torsion_atom_site_label_1
_geom_torsion_atom_site_label_2
_geom_torsion_atom_site_label_3
_geom_torsion_atom_site_label_4
_geom_torsion
_geom_torsion_site_symmetry_1
_geom_torsion_site_symmetry_2
_geom_torsion_site_symmetry_3
_geom_torsion_site_symmetry_4
_geom_torsion_publ_flag
N1 C1 C2 N2 0.6(3) . . . . ?
N1 C1 C2 C7 -177.9(2) . . . . ?
N1 C1 C10 C9 177.43(19) . . . . ?
N1 C1 C10 C11 -0.5(2) . . . . ?
N1 C12 C13 C14 178.6(2) . . . . ?
N2 C2 C7 C8 -177.60(19) . . . . ?
N2 C3 B1 F1 -131.9(2) . . . . ?
N2 C3 B1 F2 109.7(2) . . . . ?
N2 C3 B1 N1 -10.0(3) . . . . ?
N3 C3 B1 F1 50.0(3) . . . . ?
N3 C3 B1 F2 -68.4(3) . . . . ?
N3 C3 B1 N1 171.88(19) . . . . ?
N3 C4 C5 N2 0.2(3) . . . . ?
C1 N1 C12 C11 0.0(2) . . . . ?
C1 N1 C12 C13 -178.8(2) . . . . ?
C1 N1 B1 F1 131.4(2) . . . . ?
C1 N1 B1 F2 -107.3(2) . . . . ?
C1 N1 B1 C3 10.6(2) . . . . ?
C1 C2 C7 C8 0.8(3) . . . . ?
C1 C10 C11 C12 0.5(2) . . . . ?
C1 C10 C11 C16 178.4(2) . . . . ?
C2 N2 C3 N3 -176.39(17) . . . . ?
C2 N2 C3 B1 5.2(3) . . . . ?
C2 N2 C5 C4 176.2(2) . . . . ?
C2 C1 C10 C9 -0.6(3) . . . . ?
C2 C1 C10 C11 -178.51(18) . . . . ?
C2 C7 C8 C9 -0.6(3) . . . . ?
C2 C7 C8 C21 179.8(2) . . . . ?
C3 N2 C2 C1 0.4(3) . . . . ?
C3 N2 C2 C7 178.88(19) . . . . ?
C3 N2 C5 C4 -0.5(3) . . . . ?
C3 N3 C4 C5 0.2(3) . . . . ?
C4 N3 C3 N2 -0.5(2) . . . . ?
C4 N3 C3 B1 177.9(2) . . . . ?
C5 N2 C2 C1 -176.0(2) . . . . ?
C5 N2 C2 C7 2.5(3) . . . . ?
C5 N2 C3 N3 0.6(2) . . . . ?
C5 N2 C3 B1 -177.82(19) . . . . ?
C6 N3 C3 N2 178.7(2) . . . . ?
C6 N3 C3 B1 -3.0(3) . . . . ?
C6 N3 C4 C5 -178.9(2) . . . . ?
C7 C8 C9 C10 -0.2(3) . . . . ?
C7 C8 C21 C22 67.3(3) . . . . ?
C7 C8 C21 C23 -51.0(3) . . . . ?
C7 C8 C21 C24 -172.4(3) . . . . ?
C8 C9 C10 C1 0.8(3) . . . . ?
C8 C9 C10 C11 177.9(2) . . . . ?
C9 C8 C21 C22 -112.3(3) . . . . ?
C9 C8 C21 C23 129.4(3) . . . . ?
C9 C8 C21 C24 8.1(4) . . . . ?
C9 C10 C11 C12 -177.0(2) . . . . ?
C9 C10 C11 C16 1.0(4) . . . . ?
C10 C1 C2 N2 178.34(17) . . . . ?
C10 C1 C2 C7 -0.2(3) . . . . ?
C10 C11 C12 N1 -0.3(2) . . . . ?
C10 C11 C12 C13 178.66(18) . . . . ?
C10 C11 C16 C15 -178.1(2) . . . . ?
C11 C12 C13 C14 -0.1(3) . . . . ?
C12 N1 C1 C2 178.2(2) . . . . ?
C12 N1 C1 C10 0.3(2) . . . . ?
C12 N1 B1 F1 -55.9(3) . . . . ?
C12 N1 B1 F2 65.4(3) . . . . ?
C12 N1 B1 C3 -176.62(19) . . . . ?
C12 C11 C16 C15 -0.3(3) . . . . ?
C12 C13 C14 C15 -0.1(3) . . . . ?
C13 C14 C15 C16 0.1(3) . . . . ?
C13 C14 C15 C17 179.9(2) . . . . ?
C14 C15 C16 C11 0.1(3) . . . . ?
C14 C15 C17 C18 -66.7(3) . . . . ?
C14 C15 C17 C19 174.4(2) . . . . ?
C14 C15 C17 C20 52.7(4) . . . . ?
C16 C11 C12 N1 -178.57(18) . . . . ?
C16 C11 C12 C13 0.4(3) . . . . ?
C16 C15 C17 C18 113.0(3) . . . . ?
C16 C15 C17 C19 -5.8(4) . . . . ?
C16 C15 C17 C20 -127.5(3) . . . . ?
C17 C15 C16 C11 -179.7(2) . . . . ?
C21 C8 C9 C10 179.4(2) . . . . ?
B1 N1 C1 C2 -7.5(3) . . . . ?
B1 N1 C1 C10 174.63(17) . . . . ?
B1 N1 C12 C11 -173.68(19) . . . . ?
B1 N1 C12 C13 7.5(3) . . . . ?
N4 C25 C26 N5 0.5(3) . . . . ?
N4 C25 C26 C31 -177.5(2) . . . . ?
N4 C25 C34 C33 177.77(19) . . . . ?
N4 C25 C34 C35 0.6(2) . . . . ?
N4 C36 C37 C38 177.0(2) . . . . ?
N5 C26 C31 C32 -177.3(2) . . . . ?
N5 C27 B2 F3 112.0(2) . . . . ?
N5 C27 B2 F4 -129.2(2) . . . . ?
N5 C27 B2 N4 -7.5(3) . . . . ?
N6 C27 B2 F3 -68.8(3) . . . . ?
N6 C27 B2 F4 50.0(3) . . . . ?
N6 C27 B2 N4 171.8(2) . . . . ?
N6 C28 C29 N5 -0.7(3) . . . . ?
C25 N4 C36 C35 0.6(2) . . . . ?
C25 N4 C36 C37 -177.8(2) . . . . ?
C25 N4 B2 F3 -111.0(2) . . . . ?
C25 N4 B2 F4 128.0(2) . . . . ?
C25 N4 B2 C27 7.7(3) . . . . ?
C25 C26 C31 C32 0.6(3) . . . . ?
C25 C34 C35 C36 -0.3(2) . . . . ?
C25 C34 C35 C40 176.2(2) . . . . ?
C26 N5 C27 N6 -175.30(18) . . . . ?
C26 N5 C27 B2 4.1(3) . . . . ?
C26 N5 C29 C28 175.4(2) . . . . ?
C26 C25 C34 C33 0.1(3) . . . . ?
C26 C25 C34 C35 -177.04(19) . . . . ?
C26 C31 C32 C33 -0.7(4) . . . . ?
C26 C31 C32 C45 177.4(2) . . . . ?
C27 N5 C26 C25 0.0(3) . . . . ?
C27 N5 C26 C31 178.0(2) . . . . ?
C27 N5 C29 C28 0.3(3) . . . . ?
C27 N6 C28 C29 0.9(3) . . . . ?
C28 N6 C27 N5 -0.7(3) . . . . ?
C28 N6 C27 B2 179.9(2) . . . . ?
C29 N5 C26 C25 -174.6(2) . . . . ?
C29 N5 C26 C31 3.3(4) . . . . ?
C29 N5 C27 N6 0.2(2) . . . . ?
C29 N5 C27 B2 179.6(2) . . . . ?
C30 N6 C27 N5 178.9(2) . . . . ?
C30 N6 C27 B2 -0.5(4) . . . . ?
C30 N6 C28 C29 -178.7(2) . . . . ?
C31 C32 C33 C34 0.5(3) . . . . ?
C31 C32 C45 C46 -174.3(3) . . . . ?
C31 C32 C45 C47 64.5(3) . . . . ?
C31 C32 C45 C48 -54.0(3) . . . . ?
C32 C33 C34 C25 -0.3(3) . . . . ?
C32 C33 C34 C35 175.8(2) . . . . ?
C33 C32 C45 C46 3.7(4) . . . . ?
C33 C32 C45 C47 -117.5(3) . . . . ?
C33 C32 C45 C48 124.0(3) . . . . ?
C33 C34 C35 C36 -176.7(2) . . . . ?
C33 C34 C35 C40 -0.2(4) . . . . ?
C34 C25 C26 N5 177.74(18) . . . . ?
C34 C25 C26 C31 -0.3(3) . . . . ?
C34 C35 C36 N4 -0.2(2) . . . . ?
C34 C35 C36 C37 178.3(2) . . . . ?
C34 C35 C40 C39 -175.7(2) . . . . ?
C35 C36 C37 C38 -1.2(3) . . . . ?
C36 N4 C25 C26 176.7(2) . . . . ?
C36 N4 C25 C34 -0.7(2) . . . . ?
C36 N4 B2 F3 66.4(3) . . . . ?
C36 N4 B2 F4 -54.6(3) . . . . ?
C36 N4 B2 C27 -174.90(19) . . . . ?
C36 C35 C40 C39 0.4(3) . . . . ?
C36 C37 C38 C39 -0.5(4) . . . . ?
C37 C38 C39 C40 2.2(4) . . . . ?
C37 C38 C39 C41 -178.8(2) . . . . ?
C38 C39 C40 C35 -2.1(3) . . . . ?
C38 C39 C41 C42 167.6(2) . . . . ?
C38 C39 C41 C43 47.3(3) . . . . ?
C38 C39 C41 C44 -72.4(3) . . . . ?
C40 C35 C36 N4 -177.23(19) . . . . ?
C40 C35 C36 C37 1.3(3) . . . . ?
C40 C39 C41 C42 -13.5(3) . . . . ?
C40 C39 C41 C43 -133.7(3) . . . . ?
C40 C39 C41 C44 106.6(3) . . . . ?
C41 C39 C40 C35 179.0(2) . . . . ?
C45 C32 C33 C34 -177.5(2) . . . . ?
B2 N4 C25 C26 -5.3(3) . . . . ?
B2 N4 C25 C34 177.24(18) . . . . ?
B2 N4 C36 C35 -177.2(2) . . . . ?
B2 N4 C36 C37 4.5(4) . . . . ?

loop_
_twin_individual_id
_twin_individual_mass_fraction_refined
1 0.42(16)
2 0.58(16)

loop_
_smtbx_masks_void_nr
_smtbx_masks_void_average_x
_smtbx_masks_void_average_y
_smtbx_masks_void_average_z
_smtbx_masks_void_volume
_smtbx_masks_void_count_electrons
_smtbx_masks_void_content
1 0.000 0.000 0.000 101.4 17.4 ?
2 0.000 0.000 0.500 110.9 17.7 ?
3 0.000 0.500 0.374 208.5 27.1 '4 H2O'
4 0.000 0.500 0.874 208.5 27.1 '4 H2O'
5 0.500 1.000 0.626 208.5 26.9 '4 H2O'
6 0.500 0.000 0.126 208.5 27.0 '4 H2O'
7 0.500 0.500 0.500 101.4 17.4 ?
8 0.500 0.500 0.000 110.9 17.7 ?
